data_7002447
loop_
_publ_author_name
'Arunachalampillai, Athimoolam'
'Olsson, Daniel'
'Wendt, Ola F.'

_publ_section_title
;
 Synthesis and characterisation of PCsp3P phosphine and phosphinite
 iridium complexes. Cyclometallation and dehydrogenation of a
 cyclohexyl ring
;
_journal_issue 40
_journal_name_full 'Dalton Transactions'
_journal_page_first 8626
_journal_page_last 8630
_journal_paper_doi 10.1039/b910798c
_journal_year 2009
_chemical_formula_sum 'C22 H39 Cl Ir O2 P2'
_chemical_formula_weight 625.12
_chemical_name_systematic
;
?
;
_space_group_IT_number 2
_symmetry_cell_setting triclinic
_symmetry_space_group_name_Hall '-P 1'
_symmetry_space_group_name_H-M 'P -1'
_atom_sites_solution_hydrogens geom
_atom_sites_solution_primary direct
_atom_sites_solution_secondary difmap
_audit_creation_method SHELXL-97
_cell_angle_alpha 100.461(5)
_cell_angle_beta 95.623(5)
_cell_angle_gamma 104.395(6)
_cell_formula_units_Z 2
_cell_length_a 8.2429(5)
_cell_length_b 12.2217(8)
_cell_length_c 13.4226(8)
_cell_measurement_reflns_used 4494
_cell_measurement_temperature 293(2)
_cell_measurement_theta_max 33.1231
_cell_measurement_theta_min 2.5704
_cell_volume 1273.38(15)
_computing_cell_refinement
;
CrysAlis RED, Oxford Diffraction Ltd.,
Version 1.171.31.5 (release 28-08-2006 CrysAlis171 .NET)
(compiled Aug 28 2006,13:05:05)
;
_computing_data_collection
;
CrysAlis CCD, Oxford Diffraction Ltd.,
Version 1.171.31.5 (release 28-08-2006 CrysAlis171 .NET)
(compiled Aug 28 2006,13:05:05)
;
_computing_data_reduction
;
CrysAlis RED, Oxford Diffraction Ltd.,
Version 1.171.31.5 (release 28-08-2006 CrysAlis171 .NET)
(compiled Aug 28 2006,13:05:05)
;
_computing_structure_refinement 'SHELXL-97 (Sheldrick, 1997)'
_computing_structure_solution 'SHELXS-97 (Sheldrick, 1990)'
_diffrn_ambient_temperature 293(2)
_diffrn_detector_area_resol_mean 16.1829
_diffrn_measured_fraction_theta_full 0.965
_diffrn_measured_fraction_theta_max 0.865
_diffrn_measurement_device_type 'Oxford Diffraction XCalibur 3'
_diffrn_measurement_method '\w scans'
_diffrn_radiation_monochromator graphite
_diffrn_radiation_source 'Enhance (Mo) X-ray Source'
_diffrn_radiation_type MoK\a
_diffrn_radiation_wavelength 0.71073
_diffrn_reflns_av_R_equivalents 0.0360
_diffrn_reflns_av_sigmaI/netI 0.1780
_diffrn_reflns_limit_h_max 11
_diffrn_reflns_limit_h_min -12
_diffrn_reflns_limit_k_max 18
_diffrn_reflns_limit_k_min -18
_diffrn_reflns_limit_l_max 16
_diffrn_reflns_limit_l_min -20
_diffrn_reflns_number 13293
_diffrn_reflns_theta_full 27.00
_diffrn_reflns_theta_max 33.20
_diffrn_reflns_theta_min 2.58
_exptl_absorpt_coefficient_mu 5.488
_exptl_absorpt_correction_T_max 1.00000
_exptl_absorpt_correction_T_min 0.93492
_exptl_absorpt_correction_type multi-scan
_exptl_absorpt_process_details
;
CrysAlis RED, Oxford Diffraction Ltd.,
Version 1.171.31.5 (release 28-08-2006 CrysAlis171 .NET)
(compiled Aug 28 2006,13:05:05)
Empirical absorption correction using spherical harmonics,
implemented in SCALE3 ABSPACK scaling algorithm.
;
_exptl_crystal_colour red
_exptl_crystal_density_diffrn 1.630
_exptl_crystal_density_method 'not measured'
_exptl_crystal_description prism
_exptl_crystal_F_000 622
_exptl_crystal_size_max 0.15
_exptl_crystal_size_mid 0.1
_exptl_crystal_size_min 0.1
_refine_diff_density_max 2.236
_refine_diff_density_min -0.918
_refine_diff_density_rms 0.122
_refine_ls_extinction_method none
_refine_ls_goodness_of_fit_ref 0.768
_refine_ls_hydrogen_treatment riding
_refine_ls_matrix_type full
_refine_ls_number_parameters 265
_refine_ls_number_reflns 8453
_refine_ls_number_restraints 0
_refine_ls_restrained_S_all 0.768
_refine_ls_R_factor_all 0.0776
_refine_ls_R_factor_gt 0.0358
_refine_ls_shift/su_max 0.002
_refine_ls_shift/su_mean 0.000
_refine_ls_structure_factor_coef Fsqd
_refine_ls_weighting_details 'calc w=1/[\s^2^(Fo^2^)+(0.0253P)^2^+0.0000P] where P=(Fo^2^+2Fc^2^)/3'
_refine_ls_weighting_scheme calc
_refine_ls_wR_factor_gt 0.0643
_refine_ls_wR_factor_ref 0.0681
_reflns_number_gt 4229
_reflns_number_total 8453
_reflns_threshold_expression >2sigma(I)
_cod_data_source_file b910798c.txt
_cod_data_source_block athi53_complex5
_cod_original_cell_volume 1273.38(14)
_cod_database_code 7002447

loop_
_symmetry_equiv_pos_as_xyz
'x, y, z'
'-x, -y, -z'

loop_
_atom_site_label
_atom_site_type_symbol
_atom_site_fract_x
_atom_site_fract_y
_atom_site_fract_z
_atom_site_U_iso_or_equiv
_atom_site_adp_type
_atom_site_occupancy
_atom_site_symmetry_multiplicity
_atom_site_calc_flag
_atom_site_refinement_flags
_atom_site_disorder_assembly
_atom_site_disorder_group
Ir1 Ir 0.96122(2) 0.757722(15) 0.723475(13) 0.03648(6) Uani 1 1 d . . .
P1 P 1.15872(14) 0.93302(9) 0.74995(8) 0.0334(3) Uani 1 1 d . . .
P2 P 0.81332(14) 0.58346(9) 0.75157(8) 0.0351(3) Uani 1 1 d . . .
Cl1 Cl 0.79526(18) 0.76366(12) 0.56880(9) 0.0693(4) Uani 1 1 d . . .
C1 C 1.0980(5) 0.7525(3) 0.8533(3) 0.0276(9) Uani 1 1 d . . .
O2 O 1.2818(3) 0.9399(2) 0.85614(19) 0.0405(7) Uani 1 1 d . . .
O1 O 0.9181(3) 0.5694(2) 0.8568(2) 0.0425(7) Uani 1 1 d . . .
C6 C 1.2395(5) 0.8457(3) 0.9022(3) 0.0355(10) Uani 1 1 d . . .
C2 C 1.0602(5) 0.6615(3) 0.9019(3) 0.0347(10) Uani 1 1 d . . .
C15 C 1.3171(5) 0.9535(4) 0.6611(3) 0.0411(11) Uani 1 1 d . . .
C7 C 0.8153(6) 0.4502(4) 0.6622(3) 0.0434(11) Uani 1 1 d . . .
C19 C 1.0809(6) 1.0618(4) 0.7869(3) 0.0501(12) Uani 1 1 d . . .
C3 C 1.1510(5) 0.6570(4) 0.9926(3) 0.0421(11) Uani 1 1 d . . .
H3 H 1.1203 0.5942 1.0235 0.051 Uiso 1 1 calc R . .
C11 C 0.6042(6) 0.5804(4) 0.7919(4) 0.0509(12) Uani 1 1 d . . .
C5 C 1.3356(5) 0.8444(3) 0.9918(3) 0.0354(10) Uani 1 1 d . . .
H5 H 1.4292 0.9060 1.0220 0.042 Uiso 1 1 calc R . .
C4 C 1.2899(6) 0.7502(4) 1.0353(3) 0.0455(12) Uani 1 1 d . . .
H4 H 1.3544 0.7487 1.0957 0.055 Uiso 1 1 calc R . .
C9 C 0.7400(9) 0.3393(4) 0.6961(4) 0.098(2) Uani 1 1 d . . .
H9A H 0.7672 0.2761 0.6538 0.146 Uiso 1 1 calc R . .
H9B H 0.6192 0.3252 0.6899 0.146 Uiso 1 1 calc R . .
H9C H 0.7860 0.3462 0.7663 0.146 Uiso 1 1 calc R . .
C10 C 0.7272(9) 0.4469(5) 0.5566(4) 0.100(2) Uani 1 1 d . . .
H10A H 0.7703 0.5197 0.5378 0.150 Uiso 1 1 calc R . .
H10B H 0.6075 0.4328 0.5574 0.150 Uiso 1 1 calc R . .
H10C H 0.7481 0.3862 0.5076 0.150 Uiso 1 1 calc R . .
C18 C 1.2282(7) 0.9472(6) 0.5558(4) 0.096(2) Uani 1 1 d . . .
H18A H 1.1866 1.0140 0.5564 0.144 Uiso 1 1 calc R . .
H18B H 1.1351 0.8786 0.5365 0.144 Uiso 1 1 calc R . .
H18C H 1.3064 0.9450 0.5074 0.144 Uiso 1 1 calc R . .
C21 C 0.9810(8) 1.0828(5) 0.6959(4) 0.092(2) Uani 1 1 d . . .
H21A H 0.9247 1.1408 0.7185 0.138 Uiso 1 1 calc R . .
H21B H 0.8983 1.0123 0.6616 0.138 Uiso 1 1 calc R . .
H21C H 1.0561 1.1088 0.6495 0.138 Uiso 1 1 calc R . .
C13 C 0.4745(6) 0.5726(6) 0.6996(5) 0.093(2) Uani 1 1 d . . .
H13A H 0.4505 0.4977 0.6551 0.140 Uiso 1 1 calc R . .
H13B H 0.5194 0.6312 0.6631 0.140 Uiso 1 1 calc R . .
H13C H 0.3721 0.5840 0.7227 0.140 Uiso 1 1 calc R . .
C17 C 1.4618(8) 1.0592(6) 0.6960(5) 0.114(3) Uani 1 1 d . . .
H17A H 1.5576 1.0480 0.6643 0.171 Uiso 1 1 calc R . .
H17B H 1.4910 1.0739 0.7691 0.171 Uiso 1 1 calc R . .
H17C H 1.4302 1.1240 0.6771 0.171 Uiso 1 1 calc R . .
C20 C 1.2172(8) 1.1718(5) 0.8360(6) 0.127(3) Uani 1 1 d . . .
H20A H 1.2903 1.1932 0.7872 0.190 Uiso 1 1 calc R . .
H20B H 1.2822 1.1595 0.8942 0.190 Uiso 1 1 calc R . .
H20C H 1.1655 1.2326 0.8578 0.190 Uiso 1 1 calc R . .
C8 C 1.0003(8) 0.4584(6) 0.6528(5) 0.118(3) Uani 1 1 d . . .
H8A H 1.0074 0.3923 0.6042 0.177 Uiso 1 1 calc R . .
H8B H 1.0607 0.4606 0.7183 0.177 Uiso 1 1 calc R . .
H8C H 1.0495 0.5276 0.6299 0.177 Uiso 1 1 calc R . .
C12 C 0.5350(8) 0.4823(6) 0.8451(5) 0.112(3) Uani 1 1 d . . .
H12A H 0.6221 0.4786 0.8964 0.167 Uiso 1 1 calc R . .
H12B H 0.4990 0.4104 0.7956 0.167 Uiso 1 1 calc R . .
H12C H 0.4405 0.4960 0.8769 0.167 Uiso 1 1 calc R . .
C16 C 1.3880(11) 0.8485(6) 0.6562(6) 0.129(3) Uani 1 1 d . . .
H16A H 1.2961 0.7794 0.6443 0.194 Uiso 1 1 calc R . .
H16B H 1.4581 0.8560 0.7199 0.194 Uiso 1 1 calc R . .
H16C H 1.4542 0.8442 0.6014 0.194 Uiso 1 1 calc R . .
C14 C 0.6270(9) 0.6944(7) 0.8617(6) 0.140(4) Uani 1 1 d . . .
H14A H 0.5190 0.7015 0.8785 0.211 Uiso 1 1 calc R . .
H14B H 0.6755 0.7552 0.8284 0.211 Uiso 1 1 calc R . .
H14C H 0.7010 0.6998 0.9233 0.211 Uiso 1 1 calc R . .
C22 C 0.9592(11) 1.0285(7) 0.8599(6) 0.152(4) Uani 1 1 d . . .
H22A H 1.0179 1.0104 0.9175 0.228 Uiso 1 1 calc R . .
H22B H 0.8690 0.9620 0.8255 0.228 Uiso 1 1 calc R . .
H22C H 0.9131 1.0917 0.8833 0.228 Uiso 1 1 calc R . .

loop_
_atom_site_aniso_label
_atom_site_aniso_U_11
_atom_site_aniso_U_22
_atom_site_aniso_U_33
_atom_site_aniso_U_23
_atom_site_aniso_U_13
_atom_site_aniso_U_12
Ir1 0.03758(10) 0.03542(10) 0.03242(9) 0.01459(6) -0.00553(6) 0.00147(7)
P1 0.0383(6) 0.0288(6) 0.0311(6) 0.0125(4) -0.0029(5) 0.0040(5)
P2 0.0347(6) 0.0340(6) 0.0319(6) 0.0138(4) -0.0045(5) -0.0004(5)
Cl1 0.0731(9) 0.0691(9) 0.0539(8) 0.0291(6) -0.0227(7) -0.0011(7)
C1 0.029(2) 0.026(2) 0.0257(19) 0.0183(16) 0.0042(16) -0.0048(16)
O2 0.0470(18) 0.0341(16) 0.0346(15) 0.0170(12) -0.0067(13) -0.0018(13)
O1 0.0433(18) 0.0338(16) 0.0424(16) 0.0206(13) -0.0086(13) -0.0071(13)
C6 0.041(3) 0.032(2) 0.031(2) 0.0103(17) -0.0025(18) 0.0051(19)
C2 0.038(2) 0.032(2) 0.031(2) 0.0136(17) -0.0021(18) 0.0016(18)
C15 0.043(3) 0.041(3) 0.035(2) 0.0098(19) 0.006(2) 0.003(2)
C7 0.053(3) 0.038(3) 0.039(2) 0.0132(19) 0.007(2) 0.009(2)
C19 0.057(3) 0.048(3) 0.047(3) 0.012(2) -0.002(2) 0.019(2)
C3 0.042(3) 0.047(3) 0.037(2) 0.025(2) -0.005(2) 0.002(2)
C11 0.037(3) 0.059(3) 0.060(3) 0.022(2) 0.009(2) 0.011(2)
C5 0.035(2) 0.035(2) 0.029(2) 0.0051(17) -0.0066(18) 0.0014(18)
C4 0.052(3) 0.044(3) 0.035(2) 0.019(2) -0.010(2) 0.001(2)
C9 0.170(7) 0.039(3) 0.088(4) 0.020(3) 0.043(4) 0.024(4)
C10 0.172(7) 0.067(4) 0.045(3) 0.000(3) -0.026(4) 0.029(4)
C18 0.086(5) 0.160(7) 0.046(3) 0.038(4) 0.019(3) 0.023(4)
C21 0.116(5) 0.073(4) 0.087(4) 0.013(3) -0.034(4) 0.050(4)
C13 0.044(3) 0.144(6) 0.108(5) 0.074(4) 0.003(3) 0.023(4)
C17 0.079(5) 0.119(6) 0.092(5) -0.014(4) 0.043(4) -0.050(4)
C20 0.090(5) 0.066(4) 0.187(8) -0.050(5) -0.044(5) 0.033(4)
C8 0.073(5) 0.135(7) 0.123(6) -0.038(5) 0.031(4) 0.026(4)
C12 0.100(5) 0.136(6) 0.149(6) 0.104(5) 0.077(5) 0.051(5)
C16 0.209(9) 0.130(7) 0.122(6) 0.058(5) 0.096(6) 0.131(7)
C14 0.091(6) 0.122(7) 0.184(8) -0.051(6) 0.014(5) 0.048(5)
C22 0.206(9) 0.181(8) 0.179(8) 0.116(7) 0.151(7) 0.152(8)

loop_
_atom_type_symbol
_atom_type_description
_atom_type_scat_dispersion_real
_atom_type_scat_dispersion_imag
_atom_type_scat_source
C C 0.0033 0.0016 'International Tables Vol C Tables 4.2.6.8 and 6.1.1.4'
H H 0.0000 0.0000 'International Tables Vol C Tables 4.2.6.8 and 6.1.1.4'
O O 0.0106 0.0060 'International Tables Vol C Tables 4.2.6.8 and 6.1.1.4'
P P 0.1023 0.0942 'International Tables Vol C Tables 4.2.6.8 and 6.1.1.4'
Cl Cl 0.1484 0.1585 'International Tables Vol C Tables 4.2.6.8 and 6.1.1.4'
Ir Ir -1.4442 7.9887 'International Tables Vol C Tables 4.2.6.8 and 6.1.1.4'

loop_
_geom_angle_atom_site_label_1
_geom_angle_atom_site_label_2
_geom_angle_atom_site_label_3
_geom_angle
_geom_angle_site_symmetry_1
_geom_angle_site_symmetry_3
_geom_angle_publ_flag
C1 Ir1 P1 80.53(10) . . ?
C1 Ir1 P2 79.45(10) . . ?
P1 Ir1 P2 159.90(4) . . ?
C1 Ir1 Cl1 179.50(11) . . ?
P1 Ir1 Cl1 99.75(4) . . ?
P2 Ir1 Cl1 100.26(4) . . ?
O2 P1 C19 100.83(17) . . ?
O2 P1 C15 100.49(17) . . ?
C19 P1 C15 112.7(2) . . ?
O2 P1 Ir1 104.49(10) . . ?
C19 P1 Ir1 116.05(16) . . ?
C15 P1 Ir1 118.62(14) . . ?
O1 P2 C7 100.89(17) . . ?
O1 P2 C11 100.72(19) . . ?
C7 P2 C11 113.6(2) . . ?
O1 P2 Ir1 104.54(9) . . ?
C7 P2 Ir1 118.47(14) . . ?
C11 P2 Ir1 115.13(16) . . ?
C2 C1 C6 115.8(3) . . ?
C2 C1 Ir1 123.1(3) . . ?
C6 C1 Ir1 121.1(3) . . ?
C6 O2 P1 116.1(2) . . ?
C2 O1 P2 115.8(2) . . ?
C5 C6 O2 120.0(3) . . ?
C5 C6 C1 122.2(4) . . ?
O2 C6 C1 117.8(3) . . ?
C1 C2 C3 124.1(3) . . ?
C1 C2 O1 117.1(3) . . ?
C3 C2 O1 118.8(3) . . ?
C17 C15 C18 112.0(5) . . ?
C17 C15 C16 107.7(6) . . ?
C18 C15 C16 108.0(5) . . ?
C17 C15 P1 115.0(3) . . ?
C18 C15 P1 109.3(3) . . ?
C16 C15 P1 104.3(4) . . ?
C10 C7 C8 106.9(5) . . ?
C10 C7 C9 110.2(4) . . ?
C8 C7 C9 108.3(5) . . ?
C10 C7 P2 109.9(4) . . ?
C8 C7 P2 106.4(3) . . ?
C9 C7 P2 114.8(3) . . ?
C22 C19 C20 110.9(6) . . ?
C22 C19 C21 107.3(5) . . ?
C20 C19 C21 108.6(5) . . ?
C22 C19 P1 104.2(4) . . ?
C20 C19 P1 114.9(4) . . ?
C21 C19 P1 110.7(3) . . ?
C2 C3 C4 117.1(4) . . ?
C2 C3 H3 121.5 . . ?
C4 C3 H3 121.5 . . ?
C14 C11 C12 110.4(6) . . ?
C14 C11 C13 107.1(5) . . ?
C12 C11 C13 108.6(5) . . ?
C14 C11 P2 105.8(4) . . ?
C12 C11 P2 114.5(4) . . ?
C13 C11 P2 110.2(3) . . ?
C4 C5 C6 118.4(4) . . ?
C4 C5 H5 120.8 . . ?
C6 C5 H5 120.8 . . ?
C5 C4 C3 122.4(4) . . ?
C5 C4 H4 118.8 . . ?
C3 C4 H4 118.8 . . ?
C7 C9 H9A 109.5 . . ?
C7 C9 H9B 109.5 . . ?
H9A C9 H9B 109.5 . . ?
C7 C9 H9C 109.5 . . ?
H9A C9 H9C 109.5 . . ?
H9B C9 H9C 109.5 . . ?
C7 C10 H10A 109.5 . . ?
C7 C10 H10B 109.5 . . ?
H10A C10 H10B 109.5 . . ?
C7 C10 H10C 109.5 . . ?
H10A C10 H10C 109.5 . . ?
H10B C10 H10C 109.5 . . ?
C15 C18 H18A 109.5 . . ?
C15 C18 H18B 109.5 . . ?
H18A C18 H18B 109.5 . . ?
C15 C18 H18C 109.5 . . ?
H18A C18 H18C 109.5 . . ?
H18B C18 H18C 109.5 . . ?
C19 C21 H21A 109.5 . . ?
C19 C21 H21B 109.5 . . ?
H21A C21 H21B 109.5 . . ?
C19 C21 H21C 109.5 . . ?
H21A C21 H21C 109.5 . . ?
H21B C21 H21C 109.5 . . ?
C11 C13 H13A 109.5 . . ?
C11 C13 H13B 109.5 . . ?
H13A C13 H13B 109.5 . . ?
C11 C13 H13C 109.5 . . ?
H13A C13 H13C 109.5 . . ?
H13B C13 H13C 109.5 . . ?
C15 C17 H17A 109.5 . . ?
C15 C17 H17B 109.5 . . ?
H17A C17 H17B 109.5 . . ?
C15 C17 H17C 109.5 . . ?
H17A C17 H17C 109.5 . . ?
H17B C17 H17C 109.5 . . ?
C19 C20 H20A 109.5 . . ?
C19 C20 H20B 109.5 . . ?
H20A C20 H20B 109.5 . . ?
C19 C20 H20C 109.5 . . ?
H20A C20 H20C 109.5 . . ?
H20B C20 H20C 109.5 . . ?
C7 C8 H8A 109.5 . . ?
C7 C8 H8B 109.5 . . ?
H8A C8 H8B 109.5 . . ?
C7 C8 H8C 109.5 . . ?
H8A C8 H8C 109.5 . . ?
H8B C8 H8C 109.5 . . ?
C11 C12 H12A 109.5 . . ?
C11 C12 H12B 109.5 . . ?
H12A C12 H12B 109.5 . . ?
C11 C12 H12C 109.5 . . ?
H12A C12 H12C 109.5 . . ?
H12B C12 H12C 109.5 . . ?
C15 C16 H16A 109.5 . . ?
C15 C16 H16B 109.5 . . ?
H16A C16 H16B 109.5 . . ?
C15 C16 H16C 109.5 . . ?
H16A C16 H16C 109.5 . . ?
H16B C16 H16C 109.5 . . ?
C11 C14 H14A 109.5 . . ?
C11 C14 H14B 109.5 . . ?
H14A C14 H14B 109.5 . . ?
C11 C14 H14C 109.5 . . ?
H14A C14 H14C 109.5 . . ?
H14B C14 H14C 109.5 . . ?
C19 C22 H22A 109.5 . . ?
C19 C22 H22B 109.5 . . ?
H22A C22 H22B 109.5 . . ?
C19 C22 H22C 109.5 . . ?
H22A C22 H22C 109.5 . . ?
H22B C22 H22C 109.5 . . ?

loop_
_geom_bond_atom_site_label_1
_geom_bond_atom_site_label_2
_geom_bond_distance
_geom_bond_site_symmetry_2
_geom_bond_publ_flag
Ir1 C1 2.000(3) . ?
Ir1 P1 2.2897(10) . ?
Ir1 P2 2.2925(11) . ?
Ir1 Cl1 2.3947(12) . ?
P1 O2 1.643(3) . ?
P1 C19 1.847(5) . ?
P1 C15 1.855(4) . ?
P2 O1 1.641(3) . ?
P2 C7 1.844(4) . ?
P2 C11 1.850(5) . ?
C1 C2 1.375(5) . ?
C1 C6 1.416(5) . ?
O2 C6 1.389(4) . ?
O1 C2 1.401(4) . ?
C6 C5 1.379(5) . ?
C2 C3 1.383(5) . ?
C15 C17 1.488(6) . ?
C15 C18 1.507(6) . ?
C15 C16 1.531(7) . ?
C7 C10 1.517(6) . ?
C7 C8 1.523(7) . ?
C7 C9 1.514(7) . ?
C19 C22 1.507(8) . ?
C19 C20 1.512(7) . ?
C19 C21 1.503(6) . ?
C3 C4 1.386(5) . ?
C3 H3 0.9300 . ?
C11 C14 1.489(7) . ?
C11 C12 1.525(7) . ?
C11 C13 1.527(7) . ?
C5 C4 1.372(5) . ?
C5 H5 0.9300 . ?
C4 H4 0.9300 . ?
C9 H9A 0.9600 . ?
C9 H9B 0.9600 . ?
C9 H9C 0.9600 . ?
C10 H10A 0.9600 . ?
C10 H10B 0.9600 . ?
C10 H10C 0.9600 . ?
C18 H18A 0.9600 . ?
C18 H18B 0.9600 . ?
C18 H18C 0.9600 . ?
C21 H21A 0.9600 . ?
C21 H21B 0.9600 . ?
C21 H21C 0.9600 . ?
C13 H13A 0.9600 . ?
C13 H13B 0.9600 . ?
C13 H13C 0.9600 . ?
C17 H17A 0.9600 . ?
C17 H17B 0.9600 . ?
C17 H17C 0.9600 . ?
C20 H20A 0.9600 . ?
C20 H20B 0.9600 . ?
C20 H20C 0.9600 . ?
C8 H8A 0.9600 . ?
C8 H8B 0.9600 . ?
C8 H8C 0.9600 . ?
C12 H12A 0.9600 . ?
C12 H12B 0.9600 . ?
C12 H12C 0.9600 . ?
C16 H16A 0.9600 . ?
C16 H16B 0.9600 . ?
C16 H16C 0.9600 . ?
C14 H14A 0.9600 . ?
C14 H14B 0.9600 . ?
C14 H14C 0.9600 . ?
C22 H22A 0.9600 . ?
C22 H22B 0.9600 . ?
C22 H22C 0.9600 . ?
